data_1558583
loop_
_publ_author_name
'Liu, Chao'
'Zhai, Kun'
'Yu, Zhipeng'
'Nie, Anmin'
'Liu, Zhongyuan'
'Sun, Young'

_publ_section_title
;
 Hydrogen Bond Tuning of Magnetoelectric Coupling in Metal--Organic
 Frameworks
;
_journal_name_full 'The Journal of Physical Chemistry C'
_journal_paper_doi 10.1021/acs.jpcc.0c03916
_journal_year 2020
_chemical_formula_sum 'C5 H11 Mn N O6'
_chemical_formula_weight 236.090
_space_group_IT_number 167
_space_group_name_Hall '-R 3 2"c'
_space_group_name_H-M_alt 'R -3 c :H'
_symmetry_Int_Tables_number 167
_symmetry_space_group_name_Hall '-R 3 2"c'
_symmetry_space_group_name_H-M 'R -3 c :H'
_cell_angle_alpha 90.000
_cell_angle_beta 90.000
_cell_angle_gamma 120.000
_cell_formula_units_Z 6
_cell_length_a 8.3371(8)
_cell_length_b 8.3371(8)
_cell_length_c 22.909(5)
_cell_volume 1379.0(4)
_refine_ls_R_factor_all 0.035
_cod_data_source_file jp0c03916_si_001.cif
_cod_data_source_block Mn(CHOO)3NH2(CH3)2
_cod_original_sg_symbol_Hall -R_3_2"c
_cod_original_sg_symbol_H-M 'R -3 c'
_cod_database_code 1558583

loop_
_symmetry_equiv_pos_site_id
_symmetry_equiv_pos_as_xyz
1 x,y,z
2 -y,x-y,z
3 -x+y,-x,z
4 x-y,-y,1/2-z
5 -x,-x+y,1/2-z
6 y,x,1/2-z
7 -x,-y,-z
8 y,-x+y,-z
9 x-y,x,-z
10 -x+y,y,1/2+z
11 x,x-y,1/2+z
12 -y,-x,1/2+z
13 2/3+x,1/3+y,1/3+z
14 2/3-y,1/3+x-y,1/3+z
15 2/3-x+y,1/3-x,1/3+z
16 2/3+x-y,1/3-y,5/6-z
17 2/3-x,1/3-x+y,5/6-z
18 2/3+y,1/3+x,5/6-z
19 2/3-x,1/3-y,1/3-z
20 2/3+y,1/3-x+y,1/3-z
21 2/3+x-y,1/3+x,1/3-z
22 2/3-x+y,1/3+y,5/6+z
23 2/3+x,1/3+x-y,5/6+z
24 2/3-y,1/3-x,5/6+z
25 1/3+x,2/3+y,2/3+z
26 1/3-y,2/3+x-y,2/3+z
27 1/3-x+y,2/3-x,2/3+z
28 1/3+x-y,2/3-y,1.16667-z
29 1/3-x,2/3-x+y,1.16667-z
30 1/3+y,2/3+x,1.16667-z
31 1/3-x,2/3-y,2/3-z
32 1/3+y,2/3-x+y,2/3-z
33 1/3+x-y,2/3+x,2/3-z
34 1/3-x+y,2/3+y,1.16667+z
35 1/3+x,2/3+x-y,1.16667+z
36 1/3-y,2/3-x,1.16667+z

loop_
_atom_site_aniso_label
_atom_site_aniso_U_11
_atom_site_aniso_U_22
_atom_site_aniso_U_33
_atom_site_aniso_U_12
_atom_site_aniso_U_13
_atom_site_aniso_U_23
C1 0.0275(11) 0.0275(11) 0.0355(18) 0.0133(12) -0.0010(6) 0.0010(6)
C2 0.070(2) 0.070(2) 0.038(3) 0.0348(11) 0.00000 0.00000
N1 0.030(3) 0.025(4) 0.086(7) 0.013(2) -0.004(2) -0.008(4)
Mn1 0.0216(3) 0.0216(3) 0.0212(5) 0.01079(17) 0.00000 0.00000
O1 0.0339(9) 0.0348(9) 0.0424(10) 0.0166(7) -0.0084(7) 0.0070(7)

loop_
_atom_site_label
_atom_site_type_symbol
_atom_site_fract_x
_atom_site_fract_y
_atom_site_fract_z
_atom_site_occupancy
_atom_site_symmetry_multiplicity
_atom_site_Wyckoff_symbol
_atom_site_attached_hydrogens
_atom_site_calc_flag
_atom_site_thermal_displace_type
_atom_site_U_iso_or_equiv
C1 C 0.2153(4) 0.8820(4) 0.0833 1.000 18 e ? d Uani 0.0303(7)
C2 C 0.3333 0.6667 -0.0296(2) 1.000 12 c ? d Uani 0.0591(14)
N1 N 0.4209(11) 0.6667 -0.0833 0.330 18 e ? d Uani 0.048(2)
H1 H 0.103(5) 0.769(5) 0.0833 1.000 36 f ? d Uiso 0.037(9)
Mn1 Mn 0.0000 1.0000 0.0000 1.000 6 b ? d Uani 0.0214(3)
O1 O 0.2208(2) 1.0105(2) 0.0544(1) 1.000 36 f ? d Uani 0.0373(5)

loop_
_atom_type_symbol
_atom_type_oxidation_number
_atom_type_radius_bond
C ? 1.200
N ? 1.200
H ? 1.200
Mn ? 1.200
O ? 1.200

loop_
_geom_angle_atom_site_label_1
_geom_angle_atom_site_label_2
_geom_angle_atom_site_label_3
_geom_angle_site_symmetry_1
_geom_angle_site_symmetry_2
_geom_angle_site_symmetry_3
_geom_angle
_geom_angle_publ_flag
O1 C1 H1 . . . 116.75(15) no
N1 C2 N1 2_665 . 3_565 52.4(6) no
N1 C2 N1 2_665 . . 52.4(6) no
N1 C2 N1 3_565 . . 52.4(6) no
N1 N1 N1 3_565 . 2_665 60.0() no
N1 N1 C2 3_565 . . 63.8(3) no
N1 N1 C2 2_665 . . 63.8(3) no
O1 Mn1 O1 . . 7_575 180.00 no
O1 Mn1 O1 . . 8_455 89.25(6) no
O1 Mn1 O1 7_575 . 8_455 90.75(6) no
O1 Mn1 O1 . . 2_675 90.75(6) no
O1 Mn1 O1 7_575 . 2_675 89.25(6) no
O1 Mn1 O1 8_455 . 2_675 180.00(7) no
O1 Mn1 O1 . . 9_665 89.25(6) no
O1 Mn1 O1 7_575 . 9_665 90.75(6) no
O1 Mn1 O1 8_455 . 9_665 90.75(6) no
O1 Mn1 O1 2_675 . 9_665 89.25(6) no
O1 Mn1 O1 . . 3_465 90.75(6) no
O1 Mn1 O1 7_575 . 3_465 89.25(6) no
O1 Mn1 O1 8_455 . 3_465 89.25(6) no
O1 Mn1 O1 2_675 . 3_465 90.75(6) no
O1 Mn1 O1 9_665 . 3_465 180.00 no
C1 O1 Mn1 . . . 127.05(17) no
O1 C1 O1 . . 30_454 126.49(11) no

loop_
_geom_bond_atom_site_label_1
_geom_bond_atom_site_label_2
_geom_bond_site_symmetry_1
_geom_bond_site_symmetry_2
_geom_bond_distance
_geom_bond_publ_flag
C1 O1 . . 1.241(2) no
C1 H1 . . 0.94(4) no
C2 N1 . 2_665 1.431(7) no
C2 N1 . 3_565 1.431(7) no
C2 N1 . . 1.431(7) no
N1 N1 . 3_565 1.264(16) no
N1 N1 . 2_665 1.264(16) no
Mn1 O1 . . 2.1885(15) no
Mn1 O1 . 7_575 2.1885(15) no
Mn1 O1 . 8_455 2.1885(15) no
Mn1 O1 . 2_675 2.1885(15) no
Mn1 O1 . 9_665 2.1885(15) no
Mn1 O1 . 3_465 2.1885(15) no

loop_
_geom_torsion_atom_site_label_1
_geom_torsion_atom_site_label_2
_geom_torsion_atom_site_label_3
_geom_torsion_atom_site_label_4
_geom_torsion_site_symmetry_1
_geom_torsion_site_symmetry_2
_geom_torsion_site_symmetry_3
_geom_torsion_site_symmetry_4
_geom_torsion
_geom_torsion_publ_flag
N1 C2 N1 N1 2_665 . . 3_565 -67.74(18) no
N1 C2 N1 N1 3_565 . . 2_665 67.74(18) no
O1 Mn1 O1 C1 7_575 . . . -108.(18) no
O1 Mn1 O1 C1 8_455 . . . -61.49(10) no
O1 Mn1 O1 C1 2_675 . . . 118.51(10) no
O1 Mn1 O1 C1 9_665 . . . -152.25(16) no
O1 Mn1 O1 C1 3_465 . . . 27.75(16) no
